data_7134573
loop_
_publ_author_name
'Paul, Tripti'
'Basak, Shubhajit'
'Nanjegowda, Maniya V.'
'Punniyamurthy, Tharmalingam'

_publ_section_title
;
 Cascade heteroarylation/annulation of arylphosphonic acid monoesters with
 benzothiophenes: access to benzothieno-fused oxaphosphacycles
;
_journal_issue 52
_journal_name_full 'Chemical Communications'
_journal_page_first 9480
_journal_page_last 9483
_journal_paper_doi 10.1039/D5CC02209F
_journal_volume 61
_journal_year 2025
_chemical_absolute_configuration unk
_chemical_formula_moiety 'C17 H14 F O3 P S'
_chemical_formula_sum 'C17 H14 F O3 P S'
_chemical_formula_weight 348.31
_space_group_crystal_system orthorhombic
_space_group_IT_number 19
_space_group_name_Hall 'P 2ac 2ab'
_space_group_name_H-M_alt 'P 21 21 21'
_atom_sites_solution_hydrogens geom
_audit_creation_date 2024-04-10
_audit_creation_method
;
Olex2 1.5
(compiled 2022.04.07 svn.rca3783a0 for OlexSys, GUI svn.r6498)
;
_audit_update_record
;
2024-10-05 deposited with the CCDC.	2025-05-21 downloaded from the CCDC.
;
_cell_angle_alpha 90
_cell_angle_beta 90
_cell_angle_gamma 90
_cell_formula_units_Z 4
_cell_length_a 7.7392(9)
_cell_length_b 13.4287(15)
_cell_length_c 15.1509(17)
_cell_measurement_reflns_used 9853
_cell_measurement_temperature 301(2)
_cell_measurement_theta_max 26.36
_cell_measurement_theta_min 2.63
_cell_volume 1574.6(3)
_computing_cell_refinement 'SAINT V8.40B (?, 2016)'
_computing_data_reduction 'SAINT V8.40B (?, 2016)'
_computing_molecular_graphics 'Olex2 1.5 (Dolomanov et al., 2009)'
_computing_publication_material 'Olex2 1.5 (Dolomanov et al., 2009)'
_computing_structure_refinement 'SHELXL 2018/3 (Sheldrick, 2015)'
_computing_structure_solution 'SHELXT 2018/2 (Sheldrick, 2018)'
_diffrn_ambient_temperature 301.00
_diffrn_measured_fraction_theta_full 0.995
_diffrn_measured_fraction_theta_max 0.996
_diffrn_measurement_device_type 'Bruker APEX-II CCD'
_diffrn_measurement_method '\f and \w scans'
_diffrn_radiation_type MoK\a
_diffrn_radiation_wavelength 0.71073
_diffrn_reflns_av_R_equivalents 0.0301
_diffrn_reflns_av_unetI/netI 0.0141
_diffrn_reflns_Laue_measured_fraction_full 0.995
_diffrn_reflns_Laue_measured_fraction_max 0.996
_diffrn_reflns_limit_h_max 9
_diffrn_reflns_limit_h_min -9
_diffrn_reflns_limit_k_max 16
_diffrn_reflns_limit_k_min -16
_diffrn_reflns_limit_l_max 18
_diffrn_reflns_limit_l_min -18
_diffrn_reflns_number 39511
_diffrn_reflns_point_group_measured_fraction_full 0.997
_diffrn_reflns_point_group_measured_fraction_max 0.997
_diffrn_reflns_theta_full 25.242
_diffrn_reflns_theta_max 26.365
_diffrn_reflns_theta_min 2.026
_diffrn_source_current 1.4
_diffrn_source_power 0.07
_diffrn_source_voltage 50.0
_diffrn_standards_number 0
_exptl_absorpt_coefficient_mu 0.329
_exptl_absorpt_correction_T_max 0.7454
_exptl_absorpt_correction_T_min 0.6761
_exptl_absorpt_correction_type multi-scan
_exptl_absorpt_process_details
;
SADABS-2016/2 (Bruker,2016/2) was used for absorption correction.
wR2(int) was 0.1110 before and 0.0507 after correction.
The Ratio of minimum to maximum transmission is 0.9070.
The \l/2 correction factor is Not present.
;
_exptl_crystal_colour yellow
_exptl_crystal_density_diffrn 1.469
_exptl_crystal_description block
_exptl_crystal_F_000 720
_exptl_crystal_size_max 0.28
_exptl_crystal_size_mid 0.24
_exptl_crystal_size_min 0.22
_refine_diff_density_max 0.181
_refine_diff_density_min -0.241
_refine_diff_density_rms 0.036
_refine_ls_abs_structure_details
;
 Refined as an inversion twin.
;
_refine_ls_abs_structure_Flack 0.47(10)
_refine_ls_extinction_method none
_refine_ls_goodness_of_fit_ref 1.073
_refine_ls_hydrogen_treatment constr
_refine_ls_matrix_type full
_refine_ls_number_parameters 211
_refine_ls_number_reflns 3220
_refine_ls_number_restraints 0
_refine_ls_restrained_S_all 1.073
_refine_ls_R_factor_all 0.0348
_refine_ls_R_factor_gt 0.0306
_refine_ls_shift/su_max 0.000
_refine_ls_shift/su_mean 0.000
_refine_ls_structure_factor_coef Fsqd
_refine_ls_weighting_details 'w=1/[\s^2^(Fo^2^)+(0.0328P)^2^+0.5946P] where P=(Fo^2^+2Fc^2^)/3'
_refine_ls_weighting_scheme calc
_refine_ls_wR_factor_gt 0.0740
_refine_ls_wR_factor_ref 0.0790
_reflns_Friedel_coverage 0.736
_reflns_Friedel_fraction_full 0.999
_reflns_Friedel_fraction_max 0.999
_reflns_number_gt 3032
_reflns_number_total 3220
_reflns_threshold_expression 'I > 2\s(I)'
_cod_data_source_file d5cc02209f2.cif
_cod_data_source_block tp_tps_0m_a
_cod_depositor_comments 'Adding full bibliography for 7134573.cif.'
_cod_database_code 7134573
_shelx_shelxl_version_number 2018/3
_shelx_space_group_comment
;
The symmetry employed for this shelxl refinement is uniquely defined
by the following loop, which should always be used as a source of
symmetry information in preference to the above space-group names.
They are only intended as comments.
;
_olex2_refinement_description
;
1. Twinned data refinement
 Scales: 0.53(10)
 0.47(10)
2. Fixed Uiso
 At 1.2 times of:
  All C(H) groups, All C(H,H) groups
 At 1.5 times of:
  All C(H,H,H) groups
3.a Secondary CH2 refined with riding coordinates:
 C15(H15A,H15B)
3.b Aromatic/amide H refined with riding coordinates:
 C3(H3), C4(H4), C5(H5), C11(H11), C12(H12), C13(H13)
3.c Idealised Me refined as rotating group:
 C16(H16A,H16B,H16C), C17(H17A,H17B,H17C)
;
_olex2_submission_special_instructions 'No special instructions were received'

loop_
_space_group_symop_operation_xyz
'x, y, z'
'-x+1/2, -y, z+1/2'
'-x, y+1/2, -z+1/2'
'x+1/2, -y+1/2, -z'

loop_
_atom_site_label
_atom_site_type_symbol
_atom_site_fract_x
_atom_site_fract_y
_atom_site_fract_z
_atom_site_U_iso_or_equiv
_atom_site_adp_type
_atom_site_occupancy
_atom_site_site_symmetry_order
_atom_site_calc_flag
_atom_site_refinement_flags_posn
_atom_site_refinement_flags_adp
_atom_site_refinement_flags_occupancy
_atom_site_disorder_assembly
_atom_site_disorder_group
S1 S 0.66687(10) 0.76780(5) 0.48998(5) 0.0484(2) Uani 1 1 d . . . . .
P1 P 0.45212(8) 0.43716(5) 0.49734(5) 0.03753(17) Uani 1 1 d . . . . .
F1 F 0.4684(3) 0.58072(13) 0.75337(12) 0.0625(5) Uani 1 1 d . . . . .
O1 O 0.5144(3) 0.50857(14) 0.57564(12) 0.0452(5) Uani 1 1 d . . . . .
O2 O 0.4953(3) 0.33495(13) 0.52035(14) 0.0510(5) Uani 1 1 d . . . . .
O3 O 0.2555(2) 0.45942(15) 0.48665(15) 0.0516(5) Uani 1 1 d . . . . .
C1 C 0.5694(4) 0.6762(2) 0.63324(18) 0.0388(6) Uani 1 1 d . . . . .
C2 C 0.5309(4) 0.6687(2) 0.72290(18) 0.0453(7) Uani 1 1 d . . . . .
C3 C 0.5510(4) 0.7462(2) 0.7795(2) 0.0521(7) Uani 1 1 d . . . . .
H3 H 0.523815 0.738964 0.838919 0.062 Uiso 1 1 calc R U . . .
C4 C 0.6127(5) 0.8366(2) 0.7474(2) 0.0541(8) Uani 1 1 d . . . . .
H4 H 0.628638 0.889306 0.786371 0.065 Uiso 1 1 calc R U . . .
C5 C 0.6507(4) 0.8499(2) 0.6596(2) 0.0517(7) Uani 1 1 d . . . . .
H5 H 0.690042 0.910910 0.638528 0.062 Uiso 1 1 calc R U . . .
C6 C 0.6285(4) 0.7691(2) 0.60307(18) 0.0418(6) Uani 1 1 d . . . . .
C7 C 0.6085(3) 0.64263(18) 0.48290(18) 0.0379(6) Uani 1 1 d . . . . .
C8 C 0.5608(4) 0.60674(19) 0.56219(17) 0.0372(6) Uani 1 1 d . . . . .
C9 C 0.6117(4) 0.5865(2) 0.40088(18) 0.0381(6) Uani 1 1 d . . . . .
C10 C 0.5414(4) 0.4893(2) 0.39909(17) 0.0379(6) Uani 1 1 d . . . . .
C11 C 0.6814(4) 0.6266(2) 0.32410(19) 0.0477(7) Uani 1 1 d . . . . .
H11 H 0.729822 0.689972 0.325015 0.057 Uiso 1 1 calc R U . . .
C12 C 0.6791(5) 0.5729(3) 0.2468(2) 0.0559(8) Uani 1 1 d . . . . .
H12 H 0.725299 0.600336 0.195637 0.067 Uiso 1 1 calc R U . . .
C13 C 0.6089(5) 0.4789(3) 0.2448(2) 0.0559(8) Uani 1 1 d . . . . .
H13 H 0.608014 0.443713 0.191929 0.067 Uiso 1 1 calc R U . . .
C14 C 0.5391(4) 0.4352(2) 0.32027(19) 0.0462(6) Uani 1 1 d . . . . .
C15 C 0.1227(5) 0.4008(3) 0.5295(3) 0.0715(11) Uani 1 1 d . . . . .
H15A H 0.129657 0.409508 0.592938 0.086 Uiso 1 1 calc R U . . .
H15B H 0.139556 0.330780 0.516298 0.086 Uiso 1 1 calc R U . . .
C16 C -0.0474(4) 0.4331(3) 0.4976(3) 0.0721(10) Uani 1 1 d . . . . .
H16A H -0.068984 0.500102 0.516902 0.108 Uiso 1 1 calc R U . . .
H16B H -0.134962 0.389819 0.520894 0.108 Uiso 1 1 calc R U . . .
H16C H -0.049531 0.430643 0.434335 0.108 Uiso 1 1 calc R U . . .
C17 C 0.4640(6) 0.3317(3) 0.3133(2) 0.0682(10) Uani 1 1 d . . . . .
H17A H 0.532024 0.286375 0.347830 0.102 Uiso 1 1 calc R U . . .
H17B H 0.464745 0.310793 0.252663 0.102 Uiso 1 1 calc R U . . .
H17C H 0.347332 0.332028 0.334850 0.102 Uiso 1 1 calc R U . . .

loop_
_atom_site_aniso_label
_atom_site_aniso_U_11
_atom_site_aniso_U_22
_atom_site_aniso_U_33
_atom_site_aniso_U_23
_atom_site_aniso_U_13
_atom_site_aniso_U_12
S1 0.0616(4) 0.0370(3) 0.0467(4) 0.0026(3) 0.0088(4) -0.0111(3)
P1 0.0404(3) 0.0301(3) 0.0421(4) 0.0035(3) -0.0012(3) 0.0006(2)
F1 0.0999(15) 0.0460(10) 0.0414(9) 0.0055(8) 0.0105(10) -0.0067(10)
O1 0.0654(13) 0.0340(10) 0.0363(9) 0.0050(8) 0.0001(9) -0.0079(10)
O2 0.0631(12) 0.0328(9) 0.0570(12) 0.0052(9) -0.0003(10) 0.0059(9)
O3 0.0385(10) 0.0500(11) 0.0662(14) 0.0152(11) 0.0018(10) -0.0006(8)
C1 0.0416(14) 0.0351(13) 0.0397(13) 0.0014(11) -0.0028(11) 0.0030(11)
C2 0.0568(18) 0.0379(14) 0.0412(14) 0.0049(12) -0.0016(13) 0.0027(14)
C3 0.067(2) 0.0509(18) 0.0388(14) -0.0031(12) -0.0032(14) 0.0090(17)
C4 0.066(2) 0.0426(16) 0.0531(17) -0.0120(14) -0.0064(16) 0.0026(15)
C5 0.0602(19) 0.0381(15) 0.0568(18) -0.0039(13) -0.0018(16) -0.0051(14)
C6 0.0442(15) 0.0383(13) 0.0427(14) 0.0000(12) 0.0003(12) -0.0025(12)
C7 0.0389(12) 0.0331(12) 0.0417(14) 0.0025(11) 0.0005(11) -0.0007(10)
C8 0.0407(14) 0.0319(13) 0.0389(14) 0.0045(10) -0.0023(11) -0.0020(11)
C9 0.0371(13) 0.0398(14) 0.0375(13) 0.0040(11) -0.0008(11) 0.0036(11)
C10 0.0369(13) 0.0392(14) 0.0375(13) 0.0019(11) -0.0019(11) 0.0035(12)
C11 0.0540(17) 0.0486(16) 0.0406(14) 0.0048(12) 0.0075(14) -0.0023(14)
C12 0.067(2) 0.064(2) 0.0369(14) 0.0035(14) 0.0070(14) 0.0016(18)
C13 0.064(2) 0.063(2) 0.0407(15) -0.0080(15) 0.0006(15) 0.0066(17)
C14 0.0484(16) 0.0446(15) 0.0456(14) -0.0071(13) -0.0061(13) 0.0045(14)
C15 0.0500(19) 0.084(3) 0.081(3) 0.026(2) 0.0013(18) -0.0123(18)
C16 0.0410(15) 0.107(3) 0.069(2) 0.001(2) 0.0016(18) -0.0023(18)
C17 0.090(3) 0.0542(19) 0.061(2) -0.0154(17) -0.006(2) -0.011(2)

loop_
_atom_type_symbol
_atom_type_description
_atom_type_scat_dispersion_real
_atom_type_scat_dispersion_imag
_atom_type_scat_source
C C 0.0033 0.0016 'International Tables Vol C Tables 4.2.6.8 and 6.1.1.4'
H H 0.0000 0.0000 'International Tables Vol C Tables 4.2.6.8 and 6.1.1.4'
F F 0.0171 0.0103 'International Tables Vol C Tables 4.2.6.8 and 6.1.1.4'
O O 0.0106 0.0060 'International Tables Vol C Tables 4.2.6.8 and 6.1.1.4'
P P 0.1023 0.0942 'International Tables Vol C Tables 4.2.6.8 and 6.1.1.4'
S S 0.1246 0.1234 'International Tables Vol C Tables 4.2.6.8 and 6.1.1.4'

loop_
_geom_angle_atom_site_label_1
_geom_angle_atom_site_label_2
_geom_angle_atom_site_label_3
_geom_angle
_geom_angle_site_symmetry_1
_geom_angle_site_symmetry_3
_geom_angle_publ_flag
C6 S1 C7 91.51(13) . . ?
O1 P1 C10 105.46(11) . . ?
O2 P1 O1 108.57(12) . . ?
O2 P1 O3 115.46(12) . . ?
O2 P1 C10 118.77(13) . . ?
O3 P1 O1 104.84(13) . . ?
O3 P1 C10 102.48(12) . . ?
C8 O1 P1 122.74(16) . . ?
C15 O3 P1 122.8(2) . . ?
C2 C1 C6 116.8(2) . . ?
C2 C1 C8 132.7(3) . . ?
C6 C1 C8 110.5(2) . . ?
F1 C2 C1 118.1(2) . . ?
C3 C2 F1 119.6(3) . . ?
C3 C2 C1 122.4(3) . . ?
C2 C3 H3 120.4 . . ?
C2 C3 C4 119.2(3) . . ?
C4 C3 H3 120.4 . . ?
C3 C4 H4 119.2 . . ?
C5 C4 C3 121.6(3) . . ?
C5 C4 H4 119.2 . . ?
C4 C5 H5 121.1 . . ?
C4 C5 C6 117.9(3) . . ?
C6 C5 H5 121.1 . . ?
C1 C6 S1 111.5(2) . . ?
C5 C6 S1 126.3(2) . . ?
C5 C6 C1 122.2(3) . . ?
C8 C7 S1 111.2(2) . . ?
C8 C7 C9 125.6(2) . . ?
C9 C7 S1 123.2(2) . . ?
O1 C8 C1 121.7(2) . . ?
C7 C8 O1 123.0(2) . . ?
C7 C8 C1 115.3(2) . . ?
C10 C9 C7 119.2(2) . . ?
C11 C9 C7 121.4(3) . . ?
C11 C9 C10 119.3(3) . . ?
C9 C10 P1 119.7(2) . . ?
C14 C10 P1 120.2(2) . . ?
C14 C10 C9 120.1(3) . . ?
C9 C11 H11 119.9 . . ?
C12 C11 C9 120.3(3) . . ?
C12 C11 H11 119.9 . . ?
C11 C12 H12 119.8 . . ?
C13 C12 C11 120.4(3) . . ?
C13 C12 H12 119.8 . . ?
C12 C13 H13 119.3 . . ?
C12 C13 C14 121.4(3) . . ?
C14 C13 H13 119.3 . . ?
C10 C14 C17 122.9(3) . . ?
C13 C14 C10 118.5(3) . . ?
C13 C14 C17 118.6(3) . . ?
O3 C15 H15A 109.8 . . ?
O3 C15 H15B 109.8 . . ?
O3 C15 C16 109.2(3) . . ?
H15A C15 H15B 108.3 . . ?
C16 C15 H15A 109.8 . . ?
C16 C15 H15B 109.8 . . ?
C15 C16 H16A 109.5 . . ?
C15 C16 H16B 109.5 . . ?
C15 C16 H16C 109.5 . . ?
H16A C16 H16B 109.5 . . ?
H16A C16 H16C 109.5 . . ?
H16B C16 H16C 109.5 . . ?
C14 C17 H17A 109.5 . . ?
C14 C17 H17B 109.5 . . ?
C14 C17 H17C 109.5 . . ?
H17A C17 H17B 109.5 . . ?
H17A C17 H17C 109.5 . . ?
H17B C17 H17C 109.5 . . ?

loop_
_geom_bond_atom_site_label_1
_geom_bond_atom_site_label_2
_geom_bond_distance
_geom_bond_site_symmetry_2
_geom_bond_publ_flag
S1 C6 1.739(3) . ?
S1 C7 1.744(3) . ?
P1 O1 1.600(2) . ?
P1 O2 1.4550(19) . ?
P1 O3 1.559(2) . ?
P1 C10 1.784(3) . ?
F1 C2 1.357(3) . ?
O1 C8 1.381(3) . ?
O3 C15 1.448(4) . ?
C1 C2 1.394(4) . ?
C1 C6 1.406(4) . ?
C1 C8 1.426(4) . ?
C2 C3 1.357(4) . ?
C3 H3 0.9300 . ?
C3 C4 1.393(4) . ?
C4 H4 0.9300 . ?
C4 C5 1.375(4) . ?
C5 H5 0.9300 . ?
C5 C6 1.392(4) . ?
C7 C8 1.346(4) . ?
C7 C9 1.453(4) . ?
C9 C10 1.415(4) . ?
C9 C11 1.390(4) . ?
C10 C14 1.398(4) . ?
C11 H11 0.9300 . ?
C11 C12 1.375(4) . ?
C12 H12 0.9300 . ?
C12 C13 1.374(5) . ?
C13 H13 0.9300 . ?
C13 C14 1.395(4) . ?
C14 C17 1.511(4) . ?
C15 H15A 0.9700 . ?
C15 H15B 0.9700 . ?
C15 C16 1.468(5) . ?
C16 H16A 0.9600 . ?
C16 H16B 0.9600 . ?
C16 H16C 0.9600 . ?
C17 H17A 0.9600 . ?
C17 H17B 0.9600 . ?
C17 H17C 0.9600 . ?

loop_
_geom_torsion_atom_site_label_1
_geom_torsion_atom_site_label_2
_geom_torsion_atom_site_label_3
_geom_torsion_atom_site_label_4
_geom_torsion
_geom_torsion_site_symmetry_1
_geom_torsion_site_symmetry_2
_geom_torsion_site_symmetry_3
_geom_torsion_site_symmetry_4
_geom_torsion_publ_flag
S1 C7 C8 O1 -177.6(2) . . . . ?
S1 C7 C8 C1 -0.6(3) . . . . ?
S1 C7 C9 C10 -172.0(2) . . . . ?
S1 C7 C9 C11 7.7(4) . . . . ?
P1 O1 C8 C1 162.3(2) . . . . ?
P1 O1 C8 C7 -20.8(4) . . . . ?
P1 O3 C15 C16 -173.2(3) . . . . ?
P1 C10 C14 C13 179.5(2) . . . . ?
P1 C10 C14 C17 -0.3(4) . . . . ?
F1 C2 C3 C4 -179.0(3) . . . . ?
O1 P1 O3 C15 -94.8(3) . . . . ?
O1 P1 C10 C9 -13.2(3) . . . . ?
O1 P1 C10 C14 168.0(2) . . . . ?
O2 P1 O1 C8 151.9(2) . . . . ?
O2 P1 O3 C15 24.6(3) . . . . ?
O2 P1 C10 C9 -135.1(2) . . . . ?
O2 P1 C10 C14 46.1(3) . . . . ?
O3 P1 O1 C8 -84.1(2) . . . . ?
O3 P1 C10 C9 96.3(2) . . . . ?
O3 P1 C10 C14 -82.5(3) . . . . ?
C1 C2 C3 C4 -0.2(5) . . . . ?
C2 C1 C6 S1 -178.8(2) . . . . ?
C2 C1 C6 C5 1.1(4) . . . . ?
C2 C1 C8 O1 -3.5(5) . . . . ?
C2 C1 C8 C7 179.5(3) . . . . ?
C2 C3 C4 C5 1.3(5) . . . . ?
C3 C4 C5 C6 -1.1(5) . . . . ?
C4 C5 C6 S1 179.7(3) . . . . ?
C4 C5 C6 C1 -0.1(5) . . . . ?
C6 S1 C7 C8 1.0(2) . . . . ?
C6 S1 C7 C9 -179.2(2) . . . . ?
C6 C1 C2 F1 177.9(3) . . . . ?
C6 C1 C2 C3 -0.9(5) . . . . ?
C6 C1 C8 O1 176.8(3) . . . . ?
C6 C1 C8 C7 -0.3(4) . . . . ?
C7 S1 C6 C1 -1.1(2) . . . . ?
C7 S1 C6 C5 179.1(3) . . . . ?
C7 C9 C10 P1 -0.5(4) . . . . ?
C7 C9 C10 C14 178.3(3) . . . . ?
C7 C9 C11 C12 -178.4(3) . . . . ?
C8 C1 C2 F1 -1.7(5) . . . . ?
C8 C1 C2 C3 179.4(3) . . . . ?
C8 C1 C6 S1 1.0(3) . . . . ?
C8 C1 C6 C5 -179.2(3) . . . . ?
C8 C7 C9 C10 7.8(4) . . . . ?
C8 C7 C9 C11 -172.6(3) . . . . ?
C9 C7 C8 O1 2.6(4) . . . . ?
C9 C7 C8 C1 179.6(2) . . . . ?
C9 C10 C14 C13 0.7(4) . . . . ?
C9 C10 C14 C17 -179.1(3) . . . . ?
C9 C11 C12 C13 -0.4(5) . . . . ?
C10 P1 O1 C8 23.6(3) . . . . ?
C10 P1 O3 C15 155.2(3) . . . . ?
C10 C9 C11 C12 1.2(4) . . . . ?
C11 C9 C10 P1 179.9(2) . . . . ?
C11 C9 C10 C14 -1.3(4) . . . . ?
C11 C12 C13 C14 -0.2(5) . . . . ?
C12 C13 C14 C10 0.1(5) . . . . ?
C12 C13 C14 C17 179.9(3) . . . . ?

loop_
_twin_individual_id
_twin_individual_mass_fraction_refined
1 0.53(10)
2 0.47(10)
